data_8102604
loop_
_publ_author_name
'Yan Ling Wang'
'Jing Jing Zheng'
'Li Ma'
'Ye Fei Wang'
'Gui Mei Yuan'
'Jie Ni'

_publ_section_title
;
 Crystal structure of bis(N-cetylpyridinium)
 bis(2-thioxo-1,3-dithiole-4,5-dithiolato)palladium(II),
 [C21H38N]2[Pd(C3S5)2] 131
;
_journal_issue 1
_journal_name_full 'Zeitschrift f\"ur Kristallographie - New Crystal Structures'
_journal_page_first 131
_journal_volume 225
_journal_year 2010
_chemical_formula_moiety '2(C21 H38 N +), C6 Pd S10 2-'
_chemical_formula_sum 'C48 H76 N2 Pd S10'
_chemical_formula_weight 1108.11
_chemical_name_systematic
;
bis(N-cetylpyridinium) bis(2-thioxo-1,3-dithiole-
4,5-dithiolato)palladium(II)
;
_space_group_IT_number 2
_symmetry_cell_setting triclinic
_symmetry_space_group_name_Hall '-P 1'
_symmetry_space_group_name_H-M 'P -1'
_atom_sites_solution_hydrogens geom
_atom_sites_solution_primary direct
_atom_sites_solution_secondary difmap
_audit_creation_method SHELXL-97
_cell_angle_alpha 99.101(4)
_cell_angle_beta 92.824(4)
_cell_angle_gamma 108.797(4)
_cell_formula_units_Z 1
_cell_length_a 7.903(2)
_cell_length_b 10.081(3)
_cell_length_c 19.102(5)
_cell_measurement_temperature 293(2)
_cell_volume 1414.4(7)
_computing_cell_refinement 'APEX2 Software Suite'
_computing_data_collection 'APEX2 Software Suite (Bruker, 2005)'
_computing_data_reduction 'APEX2 Software Suite'
_computing_molecular_graphics 'SHELXTL (Bruker, 1997)'
_computing_publication_material 'WINGX (Farrugia, 1999)'
_computing_structure_refinement 'SHELXL-97 (Sheldrick, 1997)'
_computing_structure_solution 'SIR97 (Altomare, 1999)'
_diffrn_ambient_temperature 293(2)
_diffrn_measured_fraction_theta_full 0.972
_diffrn_measured_fraction_theta_max 0.858
_diffrn_measurement_device_type 'Bruker APEX2 CCD area-detector diffractometer'
_diffrn_measurement_method 'phi and omega scans'
_diffrn_radiation_monochromator graphite
_diffrn_radiation_source 'fine-focus sealed tube'
_diffrn_radiation_type MoK\a
_diffrn_radiation_wavelength 0.71073
_diffrn_reflns_av_R_equivalents 0.0291
_diffrn_reflns_av_sigmaI/netI 0.0635
_diffrn_reflns_limit_h_max 10
_diffrn_reflns_limit_h_min -10
_diffrn_reflns_limit_k_max 10
_diffrn_reflns_limit_k_min -13
_diffrn_reflns_limit_l_max 25
_diffrn_reflns_limit_l_min -15
_diffrn_reflns_number 8588
_diffrn_reflns_theta_full 26.00
_diffrn_reflns_theta_max 28.29
_diffrn_reflns_theta_min 1.09
_diffrn_standards_interval_count 0
_diffrn_standards_interval_time 0
_diffrn_standards_number 0
_exptl_absorpt_coefficient_mu 0.730
_exptl_absorpt_correction_T_max 0.9856
_exptl_absorpt_correction_T_min 0.7590
_exptl_absorpt_correction_type multi-scan
_exptl_absorpt_process_details 'APEX2 Software Suite (Bruker, 2005)'
_exptl_crystal_colour red
_exptl_crystal_density_diffrn 1.301
_exptl_crystal_density_method 'not measured'
_exptl_crystal_description plate
_exptl_crystal_F_000 584
_exptl_crystal_size_max 0.40
_exptl_crystal_size_mid 0.12
_exptl_crystal_size_min 0.02
_refine_diff_density_max 3.873
_refine_diff_density_min -0.657
_refine_diff_density_rms 0.219
_refine_ls_extinction_method none
_refine_ls_goodness_of_fit_ref 1.221
_refine_ls_hydrogen_treatment constr
_refine_ls_matrix_type full
_refine_ls_number_parameters 278
_refine_ls_number_reflns 6031
_refine_ls_number_restraints 0
_refine_ls_restrained_S_all 1.221
_refine_ls_R_factor_all 0.1255
_refine_ls_R_factor_gt 0.1074
_refine_ls_shift/su_max 0.000
_refine_ls_shift/su_mean 0.000
_refine_ls_structure_factor_coef Fsqd
_refine_ls_weighting_details 'calc w=1/[\s^2^(Fo^2^)+(0.2000P)^2^+0.0000P] where P=(Fo^2^+2Fc^2^)/3'
_refine_ls_weighting_scheme calc
_refine_ls_wR_factor_gt 0.3067
_refine_ls_wR_factor_ref 0.3268
_reflns_number_gt 4754
_reflns_number_total 6031
_reflns_threshold_expression I>2\s(I)
_cod_data_source_file 1267-2833.cff
_cod_data_source_block 60117em
_cod_original_cell_volume 1414.3(7)
_cod_original_sg_symbol_H-M P-1
_cod_database_code 8102604

loop_
_symmetry_equiv_pos_as_xyz
'x, y, z'
'-x, -y, -z'

loop_
_atom_site_label
_atom_site_type_symbol
_atom_site_fract_x
_atom_site_fract_y
_atom_site_fract_z
_atom_site_U_iso_or_equiv
_atom_site_adp_type
_atom_site_occupancy
_atom_site_symmetry_multiplicity
_atom_site_calc_flag
_atom_site_refinement_flags
_atom_site_disorder_assembly
_atom_site_disorder_group
C1 C 0.0725(15) 0.9173(11) 0.8344(5) 0.077(3) Uani 1 1 d . . .
C2 C 0.0109(11) 0.7677(8) 0.9350(4) 0.0515(17) Uani 1 1 d . . .
C3 C 0.1089(11) 0.7120(8) 0.8932(4) 0.0493(16) Uani 1 1 d . . .
C6 C 0.4550(18) 0.9172(15) 0.0936(7) 0.101(4) Uani 1 1 d . . .
H6 H 0.4827 1.0047 0.0790 0.121 Uiso 1 1 calc R . .
C7 C 0.3277(17) 0.8799(14) 0.1411(7) 0.094(4) Uani 1 1 d . . .
H7 H 0.2618 0.9383 0.1569 0.113 Uiso 1 1 calc R . .
C8 C 0.3044(13) 0.7572(13) 0.1628(6) 0.083(3) Uani 1 1 d . . .
H8 H 0.2279 0.7331 0.1977 0.099 Uiso 1 1 calc R . .
C4 C 0.5035(15) 0.7012(14) 0.0908(7) 0.086(3) Uani 1 1 d . . .
H4 H 0.5643 0.6402 0.0729 0.103 Uiso 1 1 calc R . .
C5 C 0.5360(17) 0.8250(16) 0.0698(8) 0.102(4) Uani 1 1 d . . .
H5 H 0.6188 0.8484 0.0370 0.122 Uiso 1 1 calc R . .
C9 C 0.3516(14) 0.5227(11) 0.1570(6) 0.083(3) Uani 1 1 d . . .
H9A H 0.2272 0.4885 0.1668 0.099 Uiso 1 1 calc R . .
H9B H 0.3671 0.4556 0.1177 0.099 Uiso 1 1 calc R . .
C10 C 0.4665(11) 0.5266(10) 0.2195(5) 0.065(2) Uani 1 1 d . . .
H10A H 0.4520 0.5927 0.2596 0.078 Uiso 1 1 calc R . .
H10B H 0.5915 0.5580 0.2102 0.078 Uiso 1 1 calc R . .
C11 C 0.4120(13) 0.3740(10) 0.2367(6) 0.074(3) Uani 1 1 d . . .
H11A H 0.2911 0.3493 0.2509 0.089 Uiso 1 1 calc R . .
H11B H 0.4087 0.3078 0.1935 0.089 Uiso 1 1 calc R . .
C12 C 0.5354(12) 0.3527(10) 0.2954(5) 0.068(2) Uani 1 1 d . . .
H12A H 0.6576 0.3828 0.2828 0.081 Uiso 1 1 calc R . .
H12B H 0.5328 0.4145 0.3395 0.081 Uiso 1 1 calc R . .
C13 C 0.4873(12) 0.2014(10) 0.3087(5) 0.066(2) Uani 1 1 d . . .
H13A H 0.3678 0.1733 0.3242 0.079 Uiso 1 1 calc R . .
H13B H 0.4827 0.1388 0.2640 0.079 Uiso 1 1 calc R . .
C14 C 0.6145(11) 0.1788(10) 0.3632(5) 0.066(2) Uani 1 1 d . . .
H14A H 0.7346 0.2081 0.3484 0.079 Uiso 1 1 calc R . .
H14B H 0.6170 0.2390 0.4085 0.079 Uiso 1 1 calc R . .
C15 C 0.5644(12) 0.0284(9) 0.3733(5) 0.069(2) Uani 1 1 d . . .
H15A H 0.5584 -0.0320 0.3278 0.083 Uiso 1 1 calc R . .
H15B H 0.4455 0.0000 0.3894 0.083 Uiso 1 1 calc R . .
C16 C 0.6945(11) 0.0040(9) 0.4265(5) 0.062(2) Uani 1 1 d . . .
H16A H 0.7042 0.0679 0.4714 0.074 Uiso 1 1 calc R . .
H16B H 0.8122 0.0293 0.4094 0.074 Uiso 1 1 calc R . .
C17 C 0.6435(12) -0.1481(10) 0.4407(6) 0.069(2) Uani 1 1 d . . .
H17A H 0.5261 -0.1732 0.4580 0.083 Uiso 1 1 calc R . .
H17B H 0.6332 -0.2121 0.3958 0.083 Uiso 1 1 calc R . .
C18 C 0.7743(11) -0.1731(9) 0.4937(5) 0.064(2) Uani 1 1 d . . .
H18A H 0.8901 -0.1529 0.4751 0.077 Uiso 1 1 calc R . .
H18B H 0.7898 -0.1054 0.5377 0.077 Uiso 1 1 calc R . .
C19 C 0.7205(12) -0.3200(10) 0.5109(6) 0.070(2) Uani 1 1 d . . .
H19A H 0.6996 -0.3880 0.4667 0.084 Uiso 1 1 calc R . .
H19B H 0.6073 -0.3385 0.5316 0.084 Uiso 1 1 calc R . .
C20 C 0.8543(12) -0.3470(10) 0.5613(5) 0.066(2) Uani 1 1 d . . .
H20A H 0.9696 -0.3233 0.5421 0.080 Uiso 1 1 calc R . .
H20B H 0.8695 -0.2835 0.6067 0.080 Uiso 1 1 calc R . .
C21 C 0.8021(12) -0.4973(10) 0.5740(5) 0.070(2) Uani 1 1 d . . .
H21A H 0.6880 -0.5199 0.5940 0.084 Uiso 1 1 calc R . .
H21B H 0.7839 -0.5606 0.5283 0.084 Uiso 1 1 calc R . .
C22 C 0.9343(12) -0.5275(10) 0.6223(5) 0.067(2) Uani 1 1 d . . .
H22A H 0.9509 -0.4661 0.6685 0.080 Uiso 1 1 calc R . .
H22B H 1.0492 -0.5038 0.6029 0.080 Uiso 1 1 calc R . .
C23 C 0.8790(14) -0.6801(11) 0.6328(6) 0.079(3) Uani 1 1 d . . .
H23A H 0.7651 -0.7028 0.6530 0.095 Uiso 1 1 calc R . .
H23B H 0.8594 -0.7414 0.5864 0.095 Uiso 1 1 calc R . .
C24 C 1.0068(16) -0.7134(14) 0.6783(7) 0.103(4) Uani 1 1 d . . .
H24A H 1.0969 -0.7332 0.6507 0.154 Uiso 1 1 calc R . .
H24B H 0.9450 -0.7953 0.6982 0.154 Uiso 1 1 calc R . .
H24C H 1.0628 -0.6335 0.7162 0.154 Uiso 1 1 calc R . .
N1 N 0.3898(9) 0.6643(8) 0.1354(4) 0.0649(19) Uani 1 1 d . . .
S1 S 0.0838(6) 1.0333(4) 0.78108(19) 0.1133(12) Uani 1 1 d . . .
S2 S 0.1696(4) 0.7857(3) 0.81756(13) 0.0701(6) Uani 1 1 d . . .
S3 S -0.0313(4) 0.9140(2) 0.91064(12) 0.0674(6) Uani 1 1 d . . .
S4 S 0.1587(3) 0.5580(2) 0.90623(11) 0.0551(5) Uani 1 1 d . . .
S5 S -0.0777(3) 0.7031(2) 1.00930(10) 0.0554(5) Uani 1 1 d . . .
Pd1 Pd 0.0000 0.5000 1.0000 0.0421(3) Uani 1 2 d S . .

loop_
_atom_site_aniso_label
_atom_site_aniso_U_11
_atom_site_aniso_U_22
_atom_site_aniso_U_33
_atom_site_aniso_U_23
_atom_site_aniso_U_13
_atom_site_aniso_U_12
C1 0.113(8) 0.077(6) 0.061(5) 0.038(5) 0.022(5) 0.044(6)
C2 0.066(5) 0.045(4) 0.042(4) 0.009(3) 0.000(3) 0.017(3)
C3 0.062(4) 0.045(4) 0.046(4) 0.012(3) 0.007(3) 0.023(3)
C6 0.111(10) 0.088(8) 0.092(9) 0.037(7) -0.017(8) 0.010(7)
C7 0.101(9) 0.090(8) 0.097(9) 0.005(7) -0.007(7) 0.048(7)
C8 0.069(6) 0.102(8) 0.076(7) 0.004(6) 0.006(5) 0.035(6)
C4 0.085(7) 0.101(8) 0.092(8) 0.028(7) 0.027(6) 0.051(7)
C5 0.104(9) 0.105(9) 0.115(10) 0.047(8) 0.049(8) 0.042(8)
C9 0.077(6) 0.063(6) 0.104(8) 0.024(5) -0.015(6) 0.017(5)
C10 0.057(5) 0.065(5) 0.072(6) 0.009(4) -0.004(4) 0.022(4)
C11 0.069(6) 0.068(6) 0.085(7) 0.027(5) 0.000(5) 0.018(5)
C12 0.069(5) 0.075(6) 0.065(5) 0.015(4) 0.000(4) 0.032(5)
C13 0.073(6) 0.065(5) 0.066(5) 0.019(4) 0.008(4) 0.027(4)
C14 0.056(5) 0.071(5) 0.070(5) 0.020(4) 0.007(4) 0.017(4)
C15 0.064(5) 0.061(5) 0.081(6) 0.025(5) 0.003(4) 0.013(4)
C16 0.060(5) 0.060(5) 0.068(5) 0.022(4) 0.006(4) 0.018(4)
C17 0.057(5) 0.064(5) 0.084(6) 0.024(5) 0.001(4) 0.014(4)
C18 0.059(5) 0.060(5) 0.075(6) 0.022(4) 0.003(4) 0.018(4)
C19 0.060(5) 0.064(5) 0.087(6) 0.015(5) -0.003(4) 0.021(4)
C20 0.061(5) 0.065(5) 0.078(6) 0.029(4) 0.008(4) 0.019(4)
C21 0.058(5) 0.066(5) 0.082(6) 0.016(5) 0.006(4) 0.015(4)
C22 0.066(5) 0.068(5) 0.072(6) 0.019(4) 0.009(4) 0.024(4)
C23 0.080(6) 0.074(6) 0.088(7) 0.035(5) 0.003(5) 0.022(5)
C24 0.106(9) 0.114(9) 0.114(9) 0.064(8) 0.013(7) 0.050(7)
N1 0.056(4) 0.072(5) 0.066(4) 0.011(4) -0.011(3) 0.023(4)
S1 0.166(3) 0.119(3) 0.100(2) 0.075(2) 0.048(2) 0.079(2)
S2 0.0900(17) 0.0703(14) 0.0623(13) 0.0265(11) 0.0302(12) 0.0334(13)
S3 0.1026(18) 0.0551(12) 0.0630(13) 0.0232(10) 0.0207(12) 0.0442(12)
S4 0.0633(12) 0.0560(11) 0.0602(12) 0.0193(9) 0.0179(9) 0.0335(10)
S5 0.0834(14) 0.0534(11) 0.0460(10) 0.0158(8) 0.0216(9) 0.0400(10)
Pd1 0.0556(5) 0.0407(5) 0.0361(4) 0.0060(3) 0.0049(3) 0.0249(4)

loop_
_atom_type_symbol
_atom_type_description
_atom_type_scat_dispersion_real
_atom_type_scat_dispersion_imag
_atom_type_scat_source
C C 0.0033 0.0016 'International Tables Vol C Tables 4.2.6.8 and 6.1.1.4'
H H 0.0000 0.0000 'International Tables Vol C Tables 4.2.6.8 and 6.1.1.4'
N N 0.0061 0.0033 'International Tables Vol C Tables 4.2.6.8 and 6.1.1.4'
S S 0.1246 0.1234 'International Tables Vol C Tables 4.2.6.8 and 6.1.1.4'
Pd Pd -0.9988 1.0072 'International Tables Vol C Tables 4.2.6.8 and 6.1.1.4'

loop_
_geom_angle_atom_site_label_1
_geom_angle_atom_site_label_2
_geom_angle_atom_site_label_3
_geom_angle
_geom_angle_site_symmetry_1
_geom_angle_site_symmetry_3
_geom_angle_publ_flag
S1 C1 S3 124.8(6) . . ?
S1 C1 S2 122.1(6) . . ?
S3 C1 S2 113.1(5) . . ?
C3 C2 S3 115.5(6) . . ?
C3 C2 S5 124.8(6) . . ?
S3 C2 S5 119.7(5) . . ?
C2 C3 S2 117.0(6) . . ?
C2 C3 S4 122.7(6) . . ?
S2 C3 S4 119.9(4) . . ?
C5 C6 C7 118.4(12) . . ?
C5 C6 H6 120.8 . . ?
C7 C6 H6 120.8 . . ?
C8 C7 C6 116.9(12) . . ?
C8 C7 H7 121.6 . . ?
C6 C7 H7 121.6 . . ?
C7 C8 N1 122.2(12) . . ?
C7 C8 H8 118.9 . . ?
N1 C8 H8 118.9 . . ?
N1 C4 C5 120.9(11) . . ?
N1 C4 H4 119.6 . . ?
C5 C4 H4 119.6 . . ?
C4 C5 C6 122.5(13) . . ?
C4 C5 H5 118.7 . . ?
C6 C5 H5 118.7 . . ?
C10 C9 N1 113.2(8) . . ?
C10 C9 H9A 108.9 . . ?
N1 C9 H9A 108.9 . . ?
C10 C9 H9B 108.9 . . ?
N1 C9 H9B 108.9 . . ?
H9A C9 H9B 107.8 . . ?
C9 C10 C11 108.0(7) . . ?
C9 C10 H10A 110.1 . . ?
C11 C10 H10A 110.1 . . ?
C9 C10 H10B 110.1 . . ?
C11 C10 H10B 110.1 . . ?
H10A C10 H10B 108.4 . . ?
C12 C11 C10 115.5(8) . . ?
C12 C11 H11A 108.4 . . ?
C10 C11 H11A 108.4 . . ?
C12 C11 H11B 108.4 . . ?
C10 C11 H11B 108.4 . . ?
H11A C11 H11B 107.5 . . ?
C13 C12 C11 115.0(8) . . ?
C13 C12 H12A 108.5 . . ?
C11 C12 H12A 108.5 . . ?
C13 C12 H12B 108.5 . . ?
C11 C12 H12B 108.5 . . ?
H12A C12 H12B 107.5 . . ?
C14 C13 C12 115.0(8) . . ?
C14 C13 H13A 108.5 . . ?
C12 C13 H13A 108.5 . . ?
C14 C13 H13B 108.5 . . ?
C12 C13 H13B 108.5 . . ?
H13A C13 H13B 107.5 . . ?
C15 C14 C13 113.1(8) . . ?
C15 C14 H14A 109.0 . . ?
C13 C14 H14A 109.0 . . ?
C15 C14 H14B 109.0 . . ?
C13 C14 H14B 109.0 . . ?
H14A C14 H14B 107.8 . . ?
C14 C15 C16 113.4(7) . . ?
C14 C15 H15A 108.9 . . ?
C16 C15 H15A 108.9 . . ?
C14 C15 H15B 108.9 . . ?
C16 C15 H15B 108.9 . . ?
H15A C15 H15B 107.7 . . ?
C15 C16 C17 115.0(7) . . ?
C15 C16 H16A 108.5 . . ?
C17 C16 H16A 108.5 . . ?
C15 C16 H16B 108.5 . . ?
C17 C16 H16B 108.5 . . ?
H16A C16 H16B 107.5 . . ?
C18 C17 C16 115.1(7) . . ?
C18 C17 H17A 108.5 . . ?
C16 C17 H17A 108.5 . . ?
C18 C17 H17B 108.5 . . ?
C16 C17 H17B 108.5 . . ?
H17A C17 H17B 107.5 . . ?
C19 C18 C17 115.5(7) . . ?
C19 C18 H18A 108.4 . . ?
C17 C18 H18A 108.4 . . ?
C19 C18 H18B 108.4 . . ?
C17 C18 H18B 108.4 . . ?
H18A C18 H18B 107.5 . . ?
C18 C19 C20 115.6(7) . . ?
C18 C19 H19A 108.4 . . ?
C20 C19 H19A 108.4 . . ?
C18 C19 H19B 108.4 . . ?
C20 C19 H19B 108.4 . . ?
H19A C19 H19B 107.4 . . ?
C21 C20 C19 114.4(8) . . ?
C21 C20 H20A 108.6 . . ?
C19 C20 H20A 108.6 . . ?
C21 C20 H20B 108.6 . . ?
C19 C20 H20B 108.6 . . ?
H20A C20 H20B 107.6 . . ?
C22 C21 C20 115.5(7) . . ?
C22 C21 H21A 108.4 . . ?
C20 C21 H21A 108.4 . . ?
C22 C21 H21B 108.4 . . ?
C20 C21 H21B 108.4 . . ?
H21A C21 H21B 107.5 . . ?
C21 C22 C23 114.0(8) . . ?
C21 C22 H22A 108.8 . . ?
C23 C22 H22A 108.8 . . ?
C21 C22 H22B 108.8 . . ?
C23 C22 H22B 108.8 . . ?
H22A C22 H22B 107.7 . . ?
C24 C23 C22 115.2(9) . . ?
C24 C23 H23A 108.5 . . ?
C22 C23 H23A 108.5 . . ?
C24 C23 H23B 108.5 . . ?
C22 C23 H23B 108.5 . . ?
H23A C23 H23B 107.5 . . ?
C23 C24 H24A 109.5 . . ?
C23 C24 H24B 109.5 . . ?
H24A C24 H24B 109.5 . . ?
C23 C24 H24C 109.5 . . ?
H24A C24 H24C 109.5 . . ?
H24B C24 H24C 109.5 . . ?
C4 N1 C8 118.9(10) . . ?
C4 N1 C9 120.1(9) . . ?
C8 N1 C9 121.0(10) . . ?
C1 S2 C3 96.3(4) . . ?
C1 S3 C2 97.9(4) . . ?
C3 S4 Pd1 100.7(3) . . ?
C2 S5 Pd1 100.2(3) . . ?
S4 Pd1 S4 180.000(1) 2_567 . ?
S4 Pd1 S5 88.86(7) 2_567 . ?
S4 Pd1 S5 91.14(7) . . ?
S4 Pd1 S5 91.14(7) 2_567 2_567 ?
S4 Pd1 S5 88.86(7) . 2_567 ?
S5 Pd1 S5 180.00(10) . 2_567 ?

loop_
_geom_bond_atom_site_label_1
_geom_bond_atom_site_label_2
_geom_bond_distance
_geom_bond_site_symmetry_2
_geom_bond_publ_flag
C1 S1 1.653(9) . ?
C1 S3 1.705(10) . ?
C1 S2 1.731(10) . ?
C2 C3 1.324(11) . ?
C2 S3 1.738(8) . ?
C2 S5 1.739(8) . ?
C3 S2 1.745(8) . ?
C3 S4 1.770(7) . ?
C6 C5 1.327(18) . ?
C6 C7 1.389(18) . ?
C6 H6 0.9300 . ?
C7 C8 1.326(17) . ?
C7 H7 0.9300 . ?
C8 N1 1.376(13) . ?
C8 H8 0.9300 . ?
C4 N1 1.277(14) . ?
C4 C5 1.322(17) . ?
C4 H4 0.9300 . ?
C5 H5 0.9300 . ?
C9 C10 1.451(12) . ?
C9 N1 1.490(12) . ?
C9 H9A 0.9700 . ?
C9 H9B 0.9700 . ?
C10 C11 1.552(12) . ?
C10 H10A 0.9700 . ?
C10 H10B 0.9700 . ?
C11 C12 1.535(12) . ?
C11 H11A 0.9700 . ?
C11 H11B 0.9700 . ?
C12 C13 1.515(12) . ?
C12 H12A 0.9700 . ?
C12 H12B 0.9700 . ?
C13 C14 1.505(12) . ?
C13 H13A 0.9700 . ?
C13 H13B 0.9700 . ?
C14 C15 1.485(12) . ?
C14 H14A 0.9700 . ?
C14 H14B 0.9700 . ?
C15 C16 1.513(11) . ?
C15 H15A 0.9700 . ?
C15 H15B 0.9700 . ?
C16 C17 1.526(12) . ?
C16 H16A 0.9700 . ?
C16 H16B 0.9700 . ?
C17 C18 1.518(12) . ?
C17 H17A 0.9700 . ?
C17 H17B 0.9700 . ?
C18 C19 1.498(12) . ?
C18 H18A 0.9700 . ?
C18 H18B 0.9700 . ?
C19 C20 1.512(12) . ?
C19 H19A 0.9700 . ?
C19 H19B 0.9700 . ?
C20 C21 1.499(12) . ?
C20 H20A 0.9700 . ?
C20 H20B 0.9700 . ?
C21 C22 1.496(12) . ?
C21 H21A 0.9700 . ?
C21 H21B 0.9700 . ?
C22 C23 1.507(12) . ?
C22 H22A 0.9700 . ?
C22 H22B 0.9700 . ?
C23 C24 1.454(13) . ?
C23 H23A 0.9700 . ?
C23 H23B 0.9700 . ?
C24 H24A 0.9600 . ?
C24 H24B 0.9600 . ?
C24 H24C 0.9600 . ?
S4 Pd1 2.281(2) . ?
S5 Pd1 2.3037(19) . ?
Pd1 S4 2.281(2) 2_567 ?
Pd1 S5 2.3037(19) 2_567 ?

loop_
_geom_torsion_atom_site_label_1
_geom_torsion_atom_site_label_2
_geom_torsion_atom_site_label_3
_geom_torsion_atom_site_label_4
_geom_torsion
_geom_torsion_site_symmetry_1
_geom_torsion_site_symmetry_2
_geom_torsion_site_symmetry_3
_geom_torsion_site_symmetry_4
_geom_torsion_publ_flag
S3 C2 C3 S2 -3.7(9) . . . . ?
S5 C2 C3 S2 175.2(4) . . . . ?
S3 C2 C3 S4 -177.1(4) . . . . ?
S5 C2 C3 S4 1.8(11) . . . . ?
C5 C6 C7 C8 4.2(18) . . . . ?
C6 C7 C8 N1 -5.5(17) . . . . ?
N1 C4 C5 C6 1(2) . . . . ?
C7 C6 C5 C4 -2(2) . . . . ?
N1 C9 C10 C11 179.4(9) . . . . ?
C9 C10 C11 C12 172.3(9) . . . . ?
C10 C11 C12 C13 -176.5(9) . . . . ?
C11 C12 C13 C14 176.6(8) . . . . ?
C12 C13 C14 C15 -178.7(8) . . . . ?
C13 C14 C15 C16 178.4(8) . . . . ?
C14 C15 C16 C17 177.6(9) . . . . ?
C15 C16 C17 C18 179.7(8) . . . . ?
C16 C17 C18 C19 176.9(9) . . . . ?
C17 C18 C19 C20 177.4(9) . . . . ?
C18 C19 C20 C21 -176.5(9) . . . . ?
C19 C20 C21 C22 178.7(9) . . . . ?
C20 C21 C22 C23 -178.9(9) . . . . ?
C21 C22 C23 C24 178.7(10) . . . . ?
C5 C4 N1 C8 -1.7(17) . . . . ?
C5 C4 N1 C9 178.4(12) . . . . ?
C7 C8 N1 C4 4.4(15) . . . . ?
C7 C8 N1 C9 -175.7(9) . . . . ?
C10 C9 N1 C4 90.7(12) . . . . ?
C10 C9 N1 C8 -89.1(11) . . . . ?
S1 C1 S2 C3 179.0(7) . . . . ?
S3 C1 S2 C3 -0.5(7) . . . . ?
C2 C3 S2 C1 2.6(8) . . . . ?
S4 C3 S2 C1 176.2(6) . . . . ?
S1 C1 S3 C2 179.5(8) . . . . ?
S2 C1 S3 C2 -1.0(7) . . . . ?
C3 C2 S3 C1 2.9(8) . . . . ?
S5 C2 S3 C1 -176.1(6) . . . . ?
C2 C3 S4 Pd1 3.3(8) . . . . ?
S2 C3 S4 Pd1 -170.0(4) . . . . ?
C3 C2 S5 Pd1 -5.7(8) . . . . ?
S3 C2 S5 Pd1 173.2(4) . . . . ?
C3 S4 Pd1 S4 131(100) . . . 2_567 ?
C3 S4 Pd1 S5 -5.0(3) . . . . ?
C3 S4 Pd1 S5 175.0(3) . . . 2_567 ?
C2 S5 Pd1 S4 -174.4(3) . . . 2_567 ?
C2 S5 Pd1 S4 5.6(3) . . . . ?
C2 S5 Pd1 S5 89(100) . . . 2_567 ?
